data_1546273
loop_
_publ_author_name
'Kim, Jungwon'
'Hong, Soon Hyeok'

_publ_section_title
;
 Dual Activation of Nucleophiles and Electrophiles by N-Heterocyclic
 Carbene Organocatalysis: Chemoselective N-Imination of Indoles with
 Isocyanides.
;
_journal_name_full 'Organic letters'
_journal_paper_doi 10.1021/acs.orglett.7b01377
_journal_year 2017
_chemical_formula_moiety 'C16 H14 N2'
_chemical_formula_sum 'C16 H14 N2'
_chemical_formula_weight 234.29
_chemical_name_systematic
;
 ?
;
_space_group_crystal_system monoclinic
_space_group_IT_number 14
_space_group_name_Hall '-P 2ybc'
_space_group_name_H-M_alt 'P 1 21/c 1'
_symmetry_space_group_name_Hall '-P 2ybc'
_symmetry_space_group_name_H-M 'P 1 21/c 1'
_atom_sites_solution_hydrogens geom
_atom_sites_solution_primary dual
_audit_creation_date 2017-01-12
_audit_creation_method
;
Olex2 1.2
(compiled 2016.11.30 svn.r3356 for OlexSys, GUI svn.r5269)
;
_cell_angle_alpha 90
_cell_angle_beta 109.296(6)
_cell_angle_gamma 90
_cell_formula_units_Z 4
_cell_length_a 11.3407(15)
_cell_length_b 9.2307(14)
_cell_length_c 12.6634(17)
_cell_measurement_reflns_used 6137
_cell_measurement_temperature 223(2)
_cell_measurement_theta_max 26.07
_cell_measurement_theta_min 2.79
_cell_volume 1251.2(3)
_computing_cell_refinement 'SAINT v8.34A (Bruker, 2013)'
_computing_data_reduction 'SAINT v8.34A (Bruker, 2013)'
_computing_molecular_graphics 'Olex2 (Dolomanov et al., 2009)'
_computing_publication_material 'Olex2 (Dolomanov et al., 2009)'
_computing_structure_refinement 'ShelXL (Sheldrick, 2015)'
_computing_structure_solution 'ShelXD (Sheldrick, 2008)'
_diffrn_ambient_temperature 223.15
_diffrn_detector_area_resol_mean 8
_diffrn_measured_fraction_theta_full 1.000
_diffrn_measured_fraction_theta_max 0.990
_diffrn_measurement_device_type 'PHOTON 100 CMOS'
_diffrn_measurement_method '\f and \w scans'
_diffrn_radiation_monochromator graphite
_diffrn_radiation_type MoK\a
_diffrn_radiation_wavelength 0.71073
_diffrn_reflns_av_R_equivalents 0.0778
_diffrn_reflns_av_unetI/netI 0.0349
_diffrn_reflns_Laue_measured_fraction_full 1.000
_diffrn_reflns_Laue_measured_fraction_max 0.990
_diffrn_reflns_limit_h_max 15
_diffrn_reflns_limit_h_min -15
_diffrn_reflns_limit_k_max 12
_diffrn_reflns_limit_k_min -12
_diffrn_reflns_limit_l_max 16
_diffrn_reflns_limit_l_min -16
_diffrn_reflns_number 34491
_diffrn_reflns_point_group_measured_fraction_full 1.000
_diffrn_reflns_point_group_measured_fraction_max 0.990
_diffrn_reflns_theta_full 25.242
_diffrn_reflns_theta_max 28.492
_diffrn_reflns_theta_min 2.788
_diffrn_source 'sealed tube'
_exptl_absorpt_coefficient_mu 0.074
_exptl_absorpt_correction_T_max 0.7457
_exptl_absorpt_correction_T_min 0.6867
_exptl_absorpt_correction_type multi-scan
_exptl_absorpt_process_details
;
SADABS-2014/2 (Bruker,2014/2) was used for absorption correction.
wR2(int) was 0.1017 before and 0.0569 after correction.
The Ratio of minimum to maximum transmission is 0.9209.
The \l/2 correction factor is 0.00150.
;
_exptl_crystal_colour orange
_exptl_crystal_colour_primary orange
_exptl_crystal_density_diffrn 1.244
_exptl_crystal_description Block
_exptl_crystal_F_000 496
_exptl_crystal_size_max 0.16
_exptl_crystal_size_mid 0.11
_exptl_crystal_size_min 0.05
_refine_diff_density_max 0.200
_refine_diff_density_min -0.191
_refine_diff_density_rms 0.037
_refine_ls_extinction_method none
_refine_ls_goodness_of_fit_ref 1.038
_refine_ls_hydrogen_treatment constr
_refine_ls_matrix_type full
_refine_ls_number_parameters 164
_refine_ls_number_reflns 3136
_refine_ls_number_restraints 0
_refine_ls_restrained_S_all 1.038
_refine_ls_R_factor_all 0.0978
_refine_ls_R_factor_gt 0.0502
_refine_ls_shift/su_max 0.000
_refine_ls_shift/su_mean 0.000
_refine_ls_structure_factor_coef Fsqd
_refine_ls_weighting_details 'w=1/[\s^2^(Fo^2^)+(0.0450P)^2^+0.4560P] where P=(Fo^2^+2Fc^2^)/3'
_refine_ls_weighting_scheme calc
_refine_ls_wR_factor_gt 0.1103
_refine_ls_wR_factor_ref 0.1309
_reflns_Friedel_coverage 0.000
_reflns_number_gt 1979
_reflns_number_total 3136
_reflns_threshold_expression 'I > 2\s(I)'
_cod_data_source_file ol7b01377_si_002.cif
_cod_data_source_block jwkimno4p71p
_cod_depositor_comments
;
The following automatic conversions were performed:

'_exptl_absorpt_correction_type' value 'Multi-scan' changed to
'multi-scan' according to
/home/data/users/saulius/crontab/automatic-downloads/rss-feeds/ACS/lib/dictionaries/cif_core.dic
dictionary named 'cif_core.dic' version 2.4.2 from 2011-04-26.

Automatic conversion script
Id: cif_fix_values 4973 2017-02-22 13:04:09Z antanas 
;
_cod_database_code 1546273
_shelxl_version_number 2014-1
_shelx_space_group_comment
;
The symmetry employed for this shelxl refinement is uniquely defined
by the following loop, which should always be used as a source of
symmetry information in preference to the above space-group names.
They are only intended as comments.
;
_shelx_estimated_absorpt_t_max 0.996
_shelx_estimated_absorpt_t_min 0.988
_olex2_refinement_description
;
1. Fixed Uiso
 At 1.2 times of:
  All C(H) groups
 At 1.5 times of:
  All C(H,H,H) groups
2.a Aromatic/amide H refined with riding coordinates:
 C10(H10), C13(H13), C14(H14), C8(H8), C9(H9), C17(H17), C16(H16), C3(H3),
 C1(H1), C2(H2), C6(H6)
2.b Idealised Me refined as rotating group:
 C18(H18a,H18b,H18c)
;
_olex2_submission_special_instructions 'No special instructions were received'

loop_
_space_group_symop_operation_xyz
'x, y, z'
'-x, y+1/2, -z+1/2'
'-x, -y, -z'
'x, -y-1/2, z-1/2'

loop_
_atom_site_label
_atom_site_type_symbol
_atom_site_fract_x
_atom_site_fract_y
_atom_site_fract_z
_atom_site_U_iso_or_equiv
_atom_site_adp_type
_atom_site_occupancy
_atom_site_site_symmetry_order
_atom_site_calc_flag
_atom_site_refinement_flags_posn
N7 N 0.37909(12) 0.09426(14) 0.21454(11) 0.0360(3) Uani 1 1 d .
N11 N 0.49167(12) 0.17904(15) 0.10501(11) 0.0363(3) Uani 1 1 d .
C10 C 0.47342(15) 0.08248(18) 0.16846(13) 0.0352(4) Uani 1 1 d .
H10 H 0.5254 0.0004 0.1848 0.042 Uiso 1 1 calc R
C12 C 0.59188(14) 0.16603(18) 0.06201(13) 0.0342(4) Uani 1 1 d .
C13 C 0.58560(16) 0.2522(2) -0.02869(14) 0.0416(4) Uani 1 1 d .
H13 H 0.5155 0.3117 -0.0601 0.050 Uiso 1 1 calc R
C14 C 0.68086(16) 0.2522(2) -0.07405(14) 0.0445(4) Uani 1 1 d .
H14 H 0.6740 0.3113 -0.1362 0.053 Uiso 1 1 calc R
C8 C 0.36574(17) -0.00096(19) 0.29481(14) 0.0433(4) Uani 1 1 d .
H8 H 0.4175 -0.0812 0.3232 0.052 Uiso 1 1 calc R
C15 C 0.78588(15) 0.16739(19) -0.03018(14) 0.0400(4) Uani 1 1 d .
C9 C 0.26791(17) 0.0385(2) 0.32586(15) 0.0480(5) Uani 1 1 d .
H9 H 0.2404 -0.0081 0.3795 0.058 Uiso 1 1 calc R
C4 C 0.28428(14) 0.19783(18) 0.19322(13) 0.0363(4) Uani 1 1 d .
C17 C 0.69671(16) 0.0806(2) 0.10679(15) 0.0481(5) Uani 1 1 d .
H17 H 0.7036 0.0214 0.1689 0.058 Uiso 1 1 calc R
C16 C 0.79157(17) 0.0818(2) 0.06066(16) 0.0516(5) Uani 1 1 d .
H16 H 0.8619 0.0226 0.0921 0.062 Uiso 1 1 calc R
C3 C 0.25454(16) 0.31300(19) 0.11837(15) 0.0432(4) Uani 1 1 d .
H3 H 0.3029 0.3346 0.0728 0.052 Uiso 1 1 calc R
C18 C 0.89019(17) 0.1677(2) -0.07915(16) 0.0530(5) Uani 1 1 d .
H18A H 0.9009 0.0708 -0.1042 0.080 Uiso 1 1 calc GR
H18B H 0.9670 0.1987 -0.0226 0.080 Uiso 1 1 calc GR
H18C H 0.8698 0.2339 -0.1422 0.080 Uiso 1 1 calc GR
C5 C 0.21321(16) 0.1640(2) 0.26251(14) 0.0431(4) Uani 1 1 d .
C1 C 0.07944(17) 0.3632(2) 0.18160(18) 0.0587(6) Uani 1 1 d .
H1 H 0.0096 0.4210 0.1767 0.070 Uiso 1 1 calc R
C2 C 0.15086(17) 0.3943(2) 0.11392(17) 0.0530(5) Uani 1 1 d .
H2 H 0.1280 0.4726 0.0639 0.064 Uiso 1 1 calc R
C6 C 0.10923(17) 0.2493(2) 0.25548(18) 0.0561(5) Uani 1 1 d .
H6 H 0.0602 0.2291 0.3008 0.067 Uiso 1 1 calc R

loop_
_atom_site_aniso_label
_atom_site_aniso_U_11
_atom_site_aniso_U_22
_atom_site_aniso_U_33
_atom_site_aniso_U_23
_atom_site_aniso_U_13
_atom_site_aniso_U_12
N7 0.0378(7) 0.0329(8) 0.0406(7) -0.0028(6) 0.0172(6) -0.0017(6)
N11 0.0359(7) 0.0365(8) 0.0387(7) -0.0011(6) 0.0152(6) 0.0013(6)
C10 0.0354(8) 0.0310(9) 0.0399(8) -0.0045(7) 0.0132(7) 0.0014(7)
C12 0.0339(8) 0.0351(9) 0.0348(8) -0.0041(7) 0.0129(7) 0.0009(7)
C13 0.0414(9) 0.0426(10) 0.0417(9) 0.0055(8) 0.0147(8) 0.0083(8)
C14 0.0475(10) 0.0485(11) 0.0404(9) 0.0045(8) 0.0184(8) 0.0001(8)
C8 0.0515(10) 0.0348(9) 0.0451(9) 0.0015(8) 0.0180(8) -0.0073(8)
C15 0.0374(9) 0.0445(10) 0.0406(9) -0.0093(8) 0.0164(7) -0.0047(8)
C9 0.0522(11) 0.0499(12) 0.0482(10) -0.0058(9) 0.0251(9) -0.0155(9)
C4 0.0336(8) 0.0352(9) 0.0410(9) -0.0102(7) 0.0136(7) -0.0047(7)
C17 0.0432(10) 0.0582(12) 0.0461(10) 0.0151(9) 0.0190(8) 0.0120(9)
C16 0.0403(10) 0.0611(13) 0.0563(11) 0.0106(10) 0.0200(9) 0.0153(9)
C3 0.0391(9) 0.0415(10) 0.0482(10) -0.0057(8) 0.0135(8) -0.0005(8)
C18 0.0462(10) 0.0651(14) 0.0551(11) -0.0080(10) 0.0265(9) -0.0042(9)
C5 0.0395(9) 0.0456(11) 0.0482(10) -0.0153(8) 0.0201(8) -0.0121(8)
C1 0.0354(10) 0.0609(14) 0.0778(14) -0.0230(12) 0.0161(10) 0.0042(9)
C2 0.0405(10) 0.0475(12) 0.0643(12) -0.0078(9) 0.0082(9) 0.0061(8)
C6 0.0410(10) 0.0671(14) 0.0674(13) -0.0226(11) 0.0276(9) -0.0092(10)

loop_
_atom_type_symbol
_atom_type_description
_atom_type_scat_dispersion_real
_atom_type_scat_dispersion_imag
_atom_type_scat_source
C C 0.0033 0.0016 'International Tables Vol C Tables 4.2.6.8 and 6.1.1.4'
H H 0.0000 0.0000 'International Tables Vol C Tables 4.2.6.8 and 6.1.1.4'
N N 0.0061 0.0033 'International Tables Vol C Tables 4.2.6.8 and 6.1.1.4'

loop_
_geom_angle_atom_site_label_1
_geom_angle_atom_site_label_2
_geom_angle_atom_site_label_3
_geom_angle
C10 N7 C8 123.09(14)
C10 N7 C4 128.76(14)
C8 N7 C4 108.14(13)
C10 N11 C12 120.36(14)
N7 C10 H10 119.1
N11 C10 N7 121.74(15)
N11 C10 H10 119.1
C13 C12 N11 116.33(14)
C13 C12 C17 118.11(15)
C17 C12 N11 125.47(15)
C12 C13 H13 119.5
C12 C13 C14 120.94(16)
C14 C13 H13 119.5
C13 C14 H14 119.2
C15 C14 C13 121.51(16)
C15 C14 H14 119.2
N7 C8 H8 125.0
C9 C8 N7 110.05(16)
C9 C8 H8 125.0
C14 C15 C16 117.19(15)
C14 C15 C18 121.62(16)
C16 C15 C18 121.18(16)
C8 C9 H9 126.2
C8 C9 C5 107.61(15)
C5 C9 H9 126.2
N7 C4 C5 106.86(15)
C3 C4 N7 130.79(15)
C3 C4 C5 122.32(16)
C12 C17 H17 119.8
C12 C17 C16 120.36(17)
C16 C17 H17 119.8
C15 C16 C17 121.88(17)
C15 C16 H16 119.1
C17 C16 H16 119.1
C4 C3 H3 121.5
C2 C3 C4 117.08(17)
C2 C3 H3 121.5
C15 C18 H18A 109.5
C15 C18 H18B 109.5
C15 C18 H18C 109.5
H18A C18 H18B 109.5
H18A C18 H18C 109.5
H18B C18 H18C 109.5
C4 C5 C9 107.33(15)
C6 C5 C9 133.96(18)
C6 C5 C4 118.68(18)
C2 C1 H1 119.5
C6 C1 H1 119.5
C6 C1 C2 121.07(18)
C3 C2 C1 121.6(2)
C3 C2 H2 119.2
C1 C2 H2 119.2
C5 C6 H6 120.4
C1 C6 C5 119.20(18)
C1 C6 H6 120.4

loop_
_geom_bond_atom_site_label_1
_geom_bond_atom_site_label_2
_geom_bond_distance
N7 C10 1.382(2)
N7 C8 1.389(2)
N7 C4 1.397(2)
N11 C10 1.262(2)
N11 C12 1.418(2)
C10 H10 0.9400
C12 C13 1.379(2)
C12 C17 1.382(2)
C13 H13 0.9400
C13 C14 1.381(2)
C14 H14 0.9400
C14 C15 1.379(2)
C8 H8 0.9400
C8 C9 1.344(2)
C15 C16 1.379(2)
C15 C18 1.506(2)
C9 H9 0.9400
C9 C5 1.429(3)
C4 C3 1.390(2)
C4 C5 1.409(2)
C17 H17 0.9400
C17 C16 1.384(2)
C16 H16 0.9400
C3 H3 0.9400
C3 C2 1.380(2)
C18 H18A 0.9700
C18 H18B 0.9700
C18 H18C 0.9700
C5 C6 1.396(3)
C1 H1 0.9400
C1 C2 1.390(3)
C1 C6 1.373(3)
C2 H2 0.9400
C6 H6 0.9400

loop_
_geom_torsion_atom_site_label_1
_geom_torsion_atom_site_label_2
_geom_torsion_atom_site_label_3
_geom_torsion_atom_site_label_4
_geom_torsion
N7 C8 C9 C5 0.7(2)
N7 C4 C3 C2 177.67(16)
N7 C4 C5 C9 0.22(18)
N7 C4 C5 C6 -178.28(15)
N11 C12 C13 C14 177.33(16)
N11 C12 C17 C16 -176.89(17)
C10 N7 C8 C9 178.72(15)
C10 N7 C4 C3 2.8(3)
C10 N7 C4 C5 -179.07(15)
C10 N11 C12 C13 162.83(15)
C10 N11 C12 C17 -20.6(3)
C12 N11 C10 N7 177.90(14)
C12 C13 C14 C15 -0.5(3)
C12 C17 C16 C15 0.3(3)
C13 C12 C17 C16 -0.4(3)
C13 C14 C15 C16 0.4(3)
C13 C14 C15 C18 -179.71(17)
C14 C15 C16 C17 -0.3(3)
C8 N7 C10 N11 -172.12(15)
C8 N7 C4 C3 -177.90(17)
C8 N7 C4 C5 0.22(17)
C8 C9 C5 C4 -0.59(19)
C8 C9 C5 C6 177.58(19)
C9 C5 C6 C1 -178.00(19)
C4 N7 C10 N11 7.1(3)
C4 N7 C8 C9 -0.62(19)
C4 C3 C2 C1 0.3(3)
C4 C5 C6 C1 0.0(3)
C17 C12 C13 C14 0.5(3)
C3 C4 C5 C9 178.54(15)
C3 C4 C5 C6 0.0(2)
C18 C15 C16 C17 179.81(19)
C5 C4 C3 C2 -0.2(2)
C2 C1 C6 C5 0.1(3)
C6 C1 C2 C3 -0.3(3)
